data_7007597
loop_
_publ_author_name
'Raubenheimer, Helgard G.'
'Esterhuysen, Matthias W.'
'Frenking, Gernot'
'Timoshkin, Alexey Y.'
'Esterhuysen, Catharine'
'Horvath, Ulrike E. I.'

_publ_section_title
;
 Aurolysis of alpha-C-deprotonated group 6 aminocarbene and thiocarbene
 complexes with Ph3PAu+.
;
_journal_issue 38
_journal_name_full 'Dalton transactions (Cambridge, England : 2003)'
_journal_page_first 4580
_journal_page_last 4589
_journal_paper_doi 10.1039/b607613k
_journal_year 2006
_chemical_formula_moiety 'C27 H23 Au Cr N O5 P'
_chemical_formula_sum 'C27 H23 Au Cr N O5 P'
_chemical_formula_weight 721.40
_chemical_name_systematic
;
?
;
_space_group_IT_number 14
_symmetry_cell_setting monoclinic
_symmetry_space_group_name_Hall '-P 2ybc'
_symmetry_space_group_name_H-M 'P 1 21/c 1'
_atom_sites_solution_hydrogens geom
_atom_sites_solution_primary heavy
_atom_sites_solution_secondary difmap
_audit_creation_method SHELXL-97
_cell_angle_alpha 90.00
_cell_angle_beta 97.5730(10)
_cell_angle_gamma 90.00
_cell_formula_units_Z 4
_cell_length_a 6.6251(2)
_cell_length_b 23.8365(8)
_cell_length_c 17.0238(5)
_cell_measurement_reflns_used 8192
_cell_measurement_temperature 178(2)
_cell_measurement_theta_max 25.0
_cell_measurement_theta_min 1.7
_cell_volume 2664.94(14)
_computing_cell_refinement 'DENZO-SMN (Otwinowski & Minor, 1997)'
_computing_data_collection 'COLLECT (Nonius, 1999) '
_computing_data_reduction DENZO-SMN
_computing_molecular_graphics 'ORTEP FOR WINDOWS (Faruggia, 1997)'
_computing_publication_material 'XSeed (Barbour, 1999)'
_computing_structure_refinement 'SHELXL-97 (Sheldrick, 1997)'
_computing_structure_solution 'SHELXS (Sheldrick, 1997)'
_diffrn_ambient_temperature 178(2)
_diffrn_measured_fraction_theta_full 0.943
_diffrn_measured_fraction_theta_max 0.943
_diffrn_measurement_device_type 'Nonius KappaCCD'
_diffrn_measurement_method '\f and \w'
_diffrn_radiation_monochromator graphite
_diffrn_radiation_source 'fine-focus sealed tube'
_diffrn_radiation_type MoK\a
_diffrn_radiation_wavelength 0.71073
_diffrn_reflns_av_R_equivalents 0.0494
_diffrn_reflns_av_sigmaI/netI 0.0524
_diffrn_reflns_limit_h_max 4
_diffrn_reflns_limit_h_min -7
_diffrn_reflns_limit_k_max 28
_diffrn_reflns_limit_k_min -28
_diffrn_reflns_limit_l_max 20
_diffrn_reflns_limit_l_min -20
_diffrn_reflns_number 8192
_diffrn_reflns_theta_full 25.00
_diffrn_reflns_theta_max 25.00
_diffrn_reflns_theta_min 1.71
_exptl_absorpt_coefficient_mu 6.003
_exptl_absorpt_correction_T_max 0.585
_exptl_absorpt_correction_T_min 0.242
_exptl_absorpt_correction_type empirical
_exptl_absorpt_process_details 'Otwinowski and Minor (1997)'
_exptl_crystal_colour yellow
_exptl_crystal_density_diffrn 1.798
_exptl_crystal_density_method 'not measured'
_exptl_crystal_description plate
_exptl_crystal_F_000 1400
_exptl_crystal_size_max 0.33
_exptl_crystal_size_mid 0.22
_exptl_crystal_size_min 0.10
_refine_diff_density_max 1.828
_refine_diff_density_min -1.158
_refine_diff_density_rms 0.140
_refine_ls_extinction_method none
_refine_ls_goodness_of_fit_ref 1.023
_refine_ls_hydrogen_treatment constr
_refine_ls_matrix_type full
_refine_ls_number_parameters 335
_refine_ls_number_reflns 4422
_refine_ls_number_restraints 0
_refine_ls_restrained_S_all 1.023
_refine_ls_R_factor_all 0.0442
_refine_ls_R_factor_gt 0.0333
_refine_ls_shift/su_max 0.003
_refine_ls_shift/su_mean 0.000
_refine_ls_structure_factor_coef Fsqd
_refine_ls_weighting_details 'calc w=1/[\s^2^(Fo^2^)+(0.0519P)^2^+1.2138P] where P=(Fo^2^+2Fc^2^)/3'
_refine_ls_weighting_scheme calc
_refine_ls_wR_factor_gt 0.0832
_refine_ls_wR_factor_ref 0.0890
_reflns_number_gt 3729
_reflns_number_total 4422
_reflns_threshold_expression >2sigma(I)
_cod_data_source_file b607613k.txt
_cod_data_source_block 1
_cod_original_sg_symbol_H-M 'P 21/c'
_cod_database_code 7007597

loop_
_symmetry_equiv_pos_as_xyz
'x, y, z'
'-x, y+1/2, -z+1/2'
'-x, -y, -z'
'x, -y-1/2, z-1/2'

loop_
_atom_site_label
_atom_site_type_symbol
_atom_site_fract_x
_atom_site_fract_y
_atom_site_fract_z
_atom_site_U_iso_or_equiv
_atom_site_adp_type
_atom_site_occupancy
_atom_site_symmetry_multiplicity
_atom_site_calc_flag
_atom_site_refinement_flags
_atom_site_disorder_assembly
_atom_site_disorder_group
C1 C 1.3382(9) 0.8101(2) 0.2405(4) 0.0285(13) Uani 1 1 d . . .
C2 C 0.9481(8) 0.7319(2) 0.2376(4) 0.0299(14) Uani 1 1 d . . .
C3 C 1.3124(8) 0.6824(2) 0.2200(4) 0.0299(13) Uani 1 1 d . . .
C4 C 1.4789(9) 0.7268(2) 0.3551(4) 0.0342(14) Uani 1 1 d . . .
C5 C 1.1222(8) 0.7745(2) 0.3769(4) 0.0309(14) Uani 1 1 d . . .
C6 C 1.1443(8) 0.6675(2) 0.3505(4) 0.0318(14) Uani 1 1 d . . .
C7 C 1.1680(7) 0.8258(2) 0.1867(4) 0.0249(12) Uani 1 1 d . . .
C8 C 1.3011(10) 0.7795(3) 0.0749(4) 0.0462(17) Uani 1 1 d . . .
H8A H 1.4315 0.7826 0.1093 0.069 Uiso 1 1 calc R . .
H8B H 1.3150 0.7949 0.0225 0.069 Uiso 1 1 calc R . .
H8C H 1.2615 0.7399 0.0696 0.069 Uiso 1 1 calc R . .
C9 C 0.9576(9) 0.8187(3) 0.0569(4) 0.0460(17) Uani 1 1 d . . .
H9A H 0.8527 0.8336 0.0867 0.069 Uiso 1 1 calc R . .
H9B H 0.9125 0.7826 0.0331 0.069 Uiso 1 1 calc R . .
H9C H 0.9808 0.8452 0.0149 0.069 Uiso 1 1 calc R . .
C11 C 0.8978(7) 1.0106(2) 0.3065(3) 0.0243(12) Uani 1 1 d . . .
C12 C 0.8974(9) 1.0282(2) 0.3833(4) 0.0326(13) Uani 1 1 d . . .
H12 H 0.8128 1.0100 0.4164 0.039 Uiso 1 1 calc R . .
C13 C 1.0207(9) 1.0727(2) 0.4128(4) 0.0386(15) Uani 1 1 d . . .
H13 H 1.0219 1.0844 0.4662 0.046 Uiso 1 1 calc R . .
C14 C 1.1426(8) 1.1001(2) 0.3641(4) 0.0356(15) Uani 1 1 d . . .
H14 H 1.2267 1.1304 0.3844 0.043 Uiso 1 1 calc R . .
C15 C 1.1418(8) 1.0835(2) 0.2864(4) 0.0345(15) Uani 1 1 d . . .
H15 H 1.2228 1.1028 0.2530 0.041 Uiso 1 1 calc R . .
C16 C 1.0230(8) 1.0388(2) 0.2574(4) 0.0315(14) Uani 1 1 d . . .
H16 H 1.0247 1.0267 0.2043 0.038 Uiso 1 1 calc R . .
C21 C 0.5704(8) 0.9769(2) 0.1848(3) 0.0271(13) Uani 1 1 d . . .
C22 C 0.4658(9) 0.9388(2) 0.1324(4) 0.0395(15) Uani 1 1 d . . .
H22 H 0.4928 0.8998 0.1390 0.047 Uiso 1 1 calc R . .
C23 C 0.3232(10) 0.9568(3) 0.0708(4) 0.0496(18) Uani 1 1 d . . .
H23 H 0.2509 0.9304 0.0359 0.059 Uiso 1 1 calc R . .
C24 C 0.2874(9) 1.0132(3) 0.0606(4) 0.0466(17) Uani 1 1 d . . .
H24 H 0.1895 1.0257 0.0184 0.056 Uiso 1 1 calc R . .
C25 C 0.3894(9) 1.0515(3) 0.1098(4) 0.0421(16) Uani 1 1 d . . .
H25 H 0.3644 1.0904 0.1012 0.051 Uiso 1 1 calc R . .
C26 C 0.5303(8) 1.0340(2) 0.1729(4) 0.0360(15) Uani 1 1 d . . .
H26 H 0.5992 1.0609 0.2079 0.043 Uiso 1 1 calc R . .
C31 C 0.6126(7) 0.9273(2) 0.3433(4) 0.0245(12) Uani 1 1 d . . .
C32 C 0.6797(9) 0.8802(2) 0.3871(4) 0.0309(14) Uani 1 1 d . . .
H32 H 0.7940 0.8599 0.3740 0.037 Uiso 1 1 calc R . .
C33 C 0.5824(9) 0.8627(2) 0.4491(4) 0.0351(14) Uani 1 1 d . . .
H33 H 0.6287 0.8301 0.4780 0.042 Uiso 1 1 calc R . .
C34 C 0.4170(9) 0.8923(3) 0.4702(4) 0.0403(16) Uani 1 1 d . . .
H34 H 0.3527 0.8810 0.5143 0.048 Uiso 1 1 calc R . .
C35 C 0.3487(9) 0.9382(3) 0.4258(5) 0.054(2) Uani 1 1 d . . .
H35 H 0.2346 0.9585 0.4392 0.065 Uiso 1 1 calc R . .
C36 C 0.4433(9) 0.9558(3) 0.3612(4) 0.0407(16) Uani 1 1 d . . .
H36 H 0.3915 0.9870 0.3301 0.049 Uiso 1 1 calc R . .
O2 O 0.7895(6) 0.73036(17) 0.2021(3) 0.0457(12) Uani 1 1 d . . .
O3 O 1.3738(6) 0.65105(18) 0.1788(3) 0.0449(11) Uani 1 1 d . . .
O4 O 1.6365(6) 0.7225(2) 0.3909(3) 0.0550(13) Uani 1 1 d . . .
O5 O 1.0649(6) 0.79843(17) 0.4277(3) 0.0421(11) Uani 1 1 d . . .
O6 O 1.1012(8) 0.62835(17) 0.3852(3) 0.0465(12) Uani 1 1 d . . .
Cr Cr 1.21408(12) 0.72980(3) 0.29667(6) 0.0249(2) Uani 1 1 d . . .
Au Au 0.96269(3) 0.881699(8) 0.224624(13) 0.02512(10) Uani 1 1 d . . .
P P 0.7546(2) 0.94999(5) 0.26483(9) 0.0255(3) Uani 1 1 d . . .
N N 1.1449(7) 0.81078(19) 0.1098(3) 0.0305(11) Uani 1 1 d . . .
H1A H 1.351(11) 0.826(3) 0.286(5) 0.06(2) Uiso 1 1 d . . .
H1B H 1.451(8) 0.798(3) 0.223(3) 0.035(18) Uiso 1 1 d . . .

loop_
_atom_site_aniso_label
_atom_site_aniso_U_11
_atom_site_aniso_U_22
_atom_site_aniso_U_33
_atom_site_aniso_U_23
_atom_site_aniso_U_13
_atom_site_aniso_U_12
C1 0.027(3) 0.031(3) 0.029(4) -0.005(3) 0.013(3) -0.002(2)
C2 0.032(3) 0.023(3) 0.035(4) 0.001(2) 0.004(3) 0.002(2)
C3 0.029(3) 0.029(3) 0.033(4) 0.000(3) 0.008(3) 0.005(2)
C4 0.033(3) 0.028(3) 0.041(4) -0.003(3) 0.002(3) 0.003(2)
C5 0.028(3) 0.027(3) 0.037(4) 0.005(3) 0.001(3) 0.007(2)
C6 0.035(3) 0.032(3) 0.030(4) -0.003(3) 0.007(3) 0.004(2)
C7 0.026(3) 0.018(2) 0.032(4) -0.001(2) 0.013(3) -0.003(2)
C8 0.052(4) 0.055(4) 0.035(4) -0.010(3) 0.017(3) 0.010(3)
C9 0.042(3) 0.060(4) 0.033(4) -0.005(3) -0.005(3) 0.001(3)
C11 0.025(3) 0.020(2) 0.028(3) 0.002(2) 0.002(3) 0.004(2)
C12 0.036(3) 0.034(3) 0.028(4) -0.001(3) 0.004(3) 0.001(2)
C13 0.049(3) 0.037(3) 0.031(4) -0.007(3) 0.005(3) -0.001(3)
C14 0.027(3) 0.032(3) 0.045(4) -0.004(3) -0.008(3) -0.006(2)
C15 0.027(3) 0.033(3) 0.045(4) 0.011(3) 0.007(3) 0.001(2)
C16 0.028(3) 0.031(3) 0.035(4) 0.002(3) 0.005(3) 0.004(2)
C21 0.025(3) 0.031(3) 0.026(3) 0.004(3) 0.007(3) -0.002(2)
C22 0.047(3) 0.031(3) 0.039(4) -0.003(3) 0.001(3) -0.009(3)
C23 0.044(4) 0.057(4) 0.044(5) -0.003(4) -0.009(3) -0.016(3)
C24 0.038(3) 0.064(4) 0.036(4) 0.013(4) -0.003(3) -0.005(3)
C25 0.041(3) 0.042(3) 0.043(4) 0.012(3) 0.003(3) 0.007(3)
C26 0.038(3) 0.028(3) 0.041(4) -0.002(3) 0.005(3) 0.001(2)
C31 0.022(2) 0.020(2) 0.031(4) -0.003(2) 0.002(3) 0.002(2)
C32 0.031(3) 0.031(3) 0.031(4) -0.001(3) 0.006(3) 0.008(2)
C33 0.049(3) 0.028(3) 0.027(4) 0.006(3) 0.000(3) 0.000(3)
C34 0.038(3) 0.062(4) 0.021(4) 0.003(3) 0.006(3) -0.005(3)
C35 0.037(3) 0.070(5) 0.058(5) 0.012(4) 0.019(4) 0.016(3)
C36 0.039(3) 0.049(4) 0.036(4) 0.014(3) 0.014(3) 0.011(3)
O2 0.029(2) 0.042(2) 0.064(4) -0.002(2) 0.000(2) 0.0014(19)
O3 0.041(2) 0.041(2) 0.056(3) -0.013(2) 0.017(2) 0.002(2)
O4 0.035(2) 0.066(3) 0.059(4) -0.006(3) -0.013(2) 0.007(2)
O5 0.046(2) 0.041(2) 0.039(3) -0.004(2) 0.005(2) 0.017(2)
O6 0.066(3) 0.034(2) 0.040(3) 0.002(2) 0.012(3) -0.004(2)
Cr 0.0228(4) 0.0240(4) 0.0279(6) -0.0011(4) 0.0035(4) 0.0014(3)
Au 0.02631(14) 0.02226(14) 0.02777(16) -0.00168(9) 0.00720(10) 0.00186(8)
P 0.0251(7) 0.0216(7) 0.0303(9) 0.0003(6) 0.0054(7) 0.0018(5)
N 0.032(2) 0.039(3) 0.022(3) -0.006(2) 0.010(2) 0.002(2)

loop_
_atom_type_symbol
_atom_type_description
_atom_type_scat_dispersion_real
_atom_type_scat_dispersion_imag
_atom_type_scat_source
C C 0.0033 0.0016 'International Tables Vol C Tables 4.2.6.8 and 6.1.1.4'
H H 0.0000 0.0000 'International Tables Vol C Tables 4.2.6.8 and 6.1.1.4'
O O 0.0106 0.0060 'International Tables Vol C Tables 4.2.6.8 and 6.1.1.4'
Cr Cr 0.3209 0.6236 'International Tables Vol C Tables 4.2.6.8 and 6.1.1.4'
Au Au -2.0133 8.8022 'International Tables Vol C Tables 4.2.6.8 and 6.1.1.4'
P P 0.1023 0.0942 'International Tables Vol C Tables 4.2.6.8 and 6.1.1.4'
N N 0.0061 0.0033 'International Tables Vol C Tables 4.2.6.8 and 6.1.1.4'

loop_
_geom_angle_atom_site_label_1
_geom_angle_atom_site_label_2
_geom_angle_atom_site_label_3
_geom_angle
_geom_angle_site_symmetry_1
_geom_angle_site_symmetry_3
_geom_angle_publ_flag
C7 C1 Cr 100.9(4) . . ?
C7 C1 H1A 117(5) . . ?
Cr C1 H1A 89(5) . . ?
C7 C1 H1B 121(4) . . ?
Cr C1 H1B 103(4) . . ?
H1A C1 H1B 117(6) . . ?
O2 C2 Cr 176.7(5) . . ?
O3 C3 Cr 174.6(5) . . ?
O4 C4 Cr 176.9(5) . . ?
O5 C5 Cr 175.7(5) . . ?
O6 C6 Cr 179.4(6) . . ?
N C7 C1 122.8(5) . . ?
N C7 Au 118.7(4) . . ?
C1 C7 Au 118.2(4) . . ?
N C7 Cr 113.6(3) . . ?
C1 C7 Cr 51.2(3) . . ?
Au C7 Cr 108.6(2) . . ?
N C8 H8A 109.5 . . ?
N C8 H8B 109.5 . . ?
H8A C8 H8B 109.5 . . ?
N C8 H8C 109.5 . . ?
H8A C8 H8C 109.5 . . ?
H8B C8 H8C 109.5 . . ?
N C9 H9A 109.5 . . ?
N C9 H9B 109.5 . . ?
H9A C9 H9B 109.5 . . ?
N C9 H9C 109.5 . . ?
H9A C9 H9C 109.5 . . ?
H9B C9 H9C 109.5 . . ?
C12 C11 C16 119.3(5) . . ?
C12 C11 P 123.3(4) . . ?
C16 C11 P 117.4(4) . . ?
C11 C12 C13 120.2(6) . . ?
C11 C12 H12 119.9 . . ?
C13 C12 H12 119.9 . . ?
C12 C13 C14 120.0(6) . . ?
C12 C13 H13 120.0 . . ?
C14 C13 H13 120.0 . . ?
C15 C14 C13 120.4(5) . . ?
C15 C14 H14 119.8 . . ?
C13 C14 H14 119.8 . . ?
C16 C15 C14 119.7(6) . . ?
C16 C15 H15 120.1 . . ?
C14 C15 H15 120.1 . . ?
C15 C16 C11 120.3(6) . . ?
C15 C16 H16 119.8 . . ?
C11 C16 H16 119.8 . . ?
C22 C21 C26 118.4(6) . . ?
C22 C21 P 118.4(4) . . ?
C26 C21 P 123.2(5) . . ?
C23 C22 C21 121.0(6) . . ?
C23 C22 H22 119.5 . . ?
C21 C22 H22 119.5 . . ?
C24 C23 C22 119.3(6) . . ?
C24 C23 H23 120.4 . . ?
C22 C23 H23 120.4 . . ?
C25 C24 C23 121.2(6) . . ?
C25 C24 H24 119.4 . . ?
C23 C24 H24 119.4 . . ?
C24 C25 C26 120.2(6) . . ?
C24 C25 H25 119.9 . . ?
C26 C25 H25 119.9 . . ?
C25 C26 C21 120.0(6) . . ?
C25 C26 H26 120.0 . . ?
C21 C26 H26 120.0 . . ?
C36 C31 C32 119.5(5) . . ?
C36 C31 P 122.1(4) . . ?
C32 C31 P 118.4(4) . . ?
C33 C32 C31 120.6(5) . . ?
C33 C32 H32 119.7 . . ?
C31 C32 H32 119.7 . . ?
C32 C33 C34 120.8(5) . . ?
C32 C33 H33 119.6 . . ?
C34 C33 H33 119.6 . . ?
C35 C34 C33 118.4(6) . . ?
C35 C34 H34 120.8 . . ?
C33 C34 H34 120.8 . . ?
C34 C35 C36 121.6(6) . . ?
C34 C35 H35 119.2 . . ?
C36 C35 H35 119.2 . . ?
C31 C36 C35 119.1(6) . . ?
C31 C36 H36 120.5 . . ?
C35 C36 H36 120.5 . . ?
C6 Cr C5 88.2(2) . . ?
C6 Cr C4 89.1(3) . . ?
C5 Cr C4 90.3(2) . . ?
C6 Cr C3 89.7(2) . . ?
C5 Cr C3 177.2(2) . . ?
C4 Cr C3 87.8(2) . . ?
C6 Cr C2 90.5(3) . . ?
C5 Cr C2 90.2(2) . . ?
C4 Cr C2 179.3(2) . . ?
C3 Cr C2 91.7(2) . . ?
C6 Cr C1 172.8(2) . . ?
C5 Cr C1 89.9(2) . . ?
C4 Cr C1 84.0(2) . . ?
C3 Cr C1 92.0(2) . . ?
C2 Cr C1 96.5(2) . . ?
C6 Cr C7 159.0(2) . . ?
C5 Cr C7 90.3(2) . . ?
C4 Cr C7 111.9(2) . . ?
C3 Cr C7 92.4(2) . . ?
C2 Cr C7 68.6(2) . . ?
C1 Cr C7 27.95(18) . . ?
C7 Au P 174.90(13) . . ?
C31 P C11 104.1(3) . . ?
C31 P C21 107.1(2) . . ?
C11 P C21 106.0(2) . . ?
C31 P Au 113.49(16) . . ?
C11 P Au 112.09(16) . . ?
C21 P Au 113.35(19) . . ?
C7 N C9 123.3(5) . . ?
C7 N C8 122.3(5) . . ?
C9 N C8 114.1(5) . . ?

loop_
_geom_bond_atom_site_label_1
_geom_bond_atom_site_label_2
_geom_bond_distance
_geom_bond_site_symmetry_2
_geom_bond_publ_flag
C1 C7 1.407(8) . ?
C1 Cr 2.338(6) . ?
C1 H1A 0.85(8) . ?
C1 H1B 0.88(6) . ?
C2 O2 1.141(6) . ?
C2 Cr 1.911(6) . ?
C3 O3 1.136(6) . ?
C3 Cr 1.905(6) . ?
C4 O4 1.142(7) . ?
C4 Cr 1.901(6) . ?
C5 O5 1.142(7) . ?
C5 Cr 1.895(6) . ?
C6 O6 1.159(7) . ?
C6 Cr 1.837(6) . ?
C7 N 1.348(7) . ?
C7 Au 2.067(5) . ?
C7 Cr 2.947(5) . ?
C8 N 1.464(7) . ?
C8 H8A 0.9800 . ?
C8 H8B 0.9800 . ?
C8 H8C 0.9800 . ?
C9 N 1.446(8) . ?
C9 H9A 0.9800 . ?
C9 H9B 0.9800 . ?
C9 H9C 0.9800 . ?
C11 C12 1.374(8) . ?
C11 C16 1.422(8) . ?
C11 P 1.819(5) . ?
C12 C13 1.391(8) . ?
C12 H12 0.9500 . ?
C13 C14 1.394(9) . ?
C13 H13 0.9500 . ?
C14 C15 1.380(9) . ?
C14 H14 0.9500 . ?
C15 C16 1.377(8) . ?
C15 H15 0.9500 . ?
C16 H16 0.9500 . ?
C21 C22 1.393(8) . ?
C21 C26 1.395(7) . ?
C21 P 1.822(6) . ?
C22 C23 1.384(9) . ?
C22 H22 0.9500 . ?
C23 C24 1.373(9) . ?
C23 H23 0.9500 . ?
C24 C25 1.357(9) . ?
C24 H24 0.9500 . ?
C25 C26 1.391(9) . ?
C25 H25 0.9500 . ?
C26 H26 0.9500 . ?
C31 C36 1.379(7) . ?
C31 C32 1.388(7) . ?
C31 P 1.815(6) . ?
C32 C33 1.372(8) . ?
C32 H32 0.9500 . ?
C33 C34 1.389(9) . ?
C33 H33 0.9500 . ?
C34 C35 1.373(9) . ?
C34 H34 0.9500 . ?
C35 C36 1.400(9) . ?
C35 H35 0.9500 . ?
C36 H36 0.9500 . ?
Au P 2.2954(13) . ?

loop_
_geom_torsion_atom_site_label_1
_geom_torsion_atom_site_label_2
_geom_torsion_atom_site_label_3
_geom_torsion_atom_site_label_4
_geom_torsion
_geom_torsion_site_symmetry_1
_geom_torsion_site_symmetry_2
_geom_torsion_site_symmetry_3
_geom_torsion_site_symmetry_4
_geom_torsion_publ_flag
C2 Cr C1 C7 -0.7(4) . . . . ?
